data_4067486
loop_
_publ_author_name
'Ruddy, Adam J.'
'Rupar, Paul A.'
'Bladek, Kamila J.'
'Allan, Christopher J.'
'Avery, Jessica C.'
'Baines, Kim M.'

_publ_section_title
;
 On the Bonding in N-Heterocyclic Carbene Complexes of Germanium(II)
;
_journal_issue 6
_journal_name_full Organometallics
_journal_page_first 1362
_journal_paper_doi 10.1021/om900977g
_journal_volume 29
_journal_year 2010
_chemical_formula_sum 'C15 H30 Ge N2 O2'
_chemical_formula_weight 343.02
_chemical_melting_point 371
_chemical_properties_physical air-sensitive
_space_group_IT_number 61
_symmetry_cell_setting orthorhombic
_symmetry_Int_Tables_number 61
_symmetry_space_group_name_Hall '-P 2ac 2ab'
_symmetry_space_group_name_H-M 'P b c a'
_atom_sites_solution_hydrogens geom
_atom_sites_solution_primary direct
_atom_sites_solution_secondary difmap
_audit_creation_method SHELXL-97
_cell_angle_alpha 90.00
_cell_angle_beta 90.00
_cell_angle_gamma 90.00
_cell_formula_units_Z 8
_cell_length_a 16.623(3)
_cell_length_b 9.0607(18)
_cell_length_c 24.332(5)
_cell_measurement_temperature 150(2)
_cell_volume 3664.8(12)
_computing_cell_refinement 'DENZO-SMN (Otwinowski & Minor, 1997)'
_computing_data_collection 'COLLECT (Nonius, 1997-2001)'
_computing_data_reduction DENZO-SMN
_computing_molecular_graphics 'SHELXTL/PC (Sheldrick, 2001)'
_computing_publication_material SHELXTL/PC
_computing_structure_refinement 'SHELXL-97 (Sheldrick, 1997)'
_computing_structure_solution 'SHELXS-97 (Sheldrick, 1997)'
_diffrn_ambient_temperature 150(2)
_diffrn_measured_fraction_theta_full 0.999
_diffrn_measured_fraction_theta_max 0.999
_diffrn_measurement_device_type 'Nonius Kappa-CCD'
_diffrn_measurement_method '\f scans, and \w scans with \k offsets'
_diffrn_radiation_monochromator graphite
_diffrn_radiation_probe x-ray
_diffrn_radiation_type MoK\a
_diffrn_radiation_wavelength 0.71073
_diffrn_reflns_av_R_equivalents 0.0602
_diffrn_reflns_av_sigmaI/netI 0.0783
_diffrn_reflns_limit_h_max 21
_diffrn_reflns_limit_h_min -21
_diffrn_reflns_limit_k_max 11
_diffrn_reflns_limit_k_min -11
_diffrn_reflns_limit_l_max 31
_diffrn_reflns_limit_l_min -31
_diffrn_reflns_number 7868
_diffrn_reflns_theta_full 27.50
_diffrn_reflns_theta_max 27.50
_diffrn_reflns_theta_min 2.07
_diffrn_source 'fine-focus sealed tube'
_exptl_absorpt_coefficient_mu 1.675
_exptl_absorpt_correction_T_max 0.8846
_exptl_absorpt_correction_T_min 0.6794
_exptl_absorpt_correction_type multi-scan
_exptl_absorpt_process_details 'DENZO-SMN (Otwinowski & Minor, 1997)'
_exptl_crystal_colour colorless
_exptl_crystal_density_diffrn 1.243
_exptl_crystal_density_method 'not measured'
_exptl_crystal_description plate
_exptl_crystal_F_000 1456
_exptl_crystal_size_max 0.25
_exptl_crystal_size_mid 0.20
_exptl_crystal_size_min 0.08
_refine_diff_density_max 3.892
_refine_diff_density_min -0.890
_refine_diff_density_rms 0.152
_refine_ls_extinction_coef 0.0031(8)
_refine_ls_extinction_expression Fc^*^=kFc[1+0.001xFc^2^\l^3^/sin(2\q)]^-1/4^
_refine_ls_extinction_method SHELXL
_refine_ls_goodness_of_fit_ref 0.959
_refine_ls_hydrogen_treatment constr
_refine_ls_matrix_type full
_refine_ls_number_parameters 192
_refine_ls_number_reflns 4204
_refine_ls_number_restraints 0
_refine_ls_restrained_S_all 0.959
_refine_ls_R_factor_all 0.1576
_refine_ls_R_factor_gt 0.0819
_refine_ls_shift/su_max 0.002
_refine_ls_shift/su_mean 0.000
_refine_ls_structure_factor_coef Fsqd
_refine_ls_weighting_details 'calc w=1/[\s^2^(Fo^2^)+(0.1614P)^2^+0.0000P] where P=(Fo^2^+2Fc^2^)/3'
_refine_ls_weighting_scheme calc
_refine_ls_wR_factor_gt 0.2161
_refine_ls_wR_factor_ref 0.2604
_reflns_number_gt 2054
_reflns_number_total 4204
_reflns_threshold_expression >2sigma(I)
_cod_data_source_file om900977g_si_001.cif
_cod_data_source_block compound11
_cod_database_code 4067486

loop_
_symmetry_equiv_pos_as_xyz
'x, y, z'
'-x+1/2, -y, z+1/2'
'x+1/2, -y+1/2, -z'
'-x, y+1/2, -z+1/2'
'-x, -y, -z'
'x-1/2, y, -z-1/2'
'-x-1/2, y-1/2, z'
'x, -y-1/2, z-1/2'

loop_
_atom_site_label
_atom_site_type_symbol
_atom_site_fract_x
_atom_site_fract_y
_atom_site_fract_z
_atom_site_U_iso_or_equiv
_atom_site_adp_type
_atom_site_occupancy
_atom_site_symmetry_multiplicity
_atom_site_calc_flag
_atom_site_refinement_flags
Ge Ge 0.00044(3) 0.43076(7) 0.33893(3) 0.0424(3) Uani 1 1 d .
C1 C 0.0904(3) 0.5855(5) 0.3594(2) 0.0376(13) Uani 1 1 d .
N2 N 0.1172(2) 0.6267(5) 0.40903(18) 0.0404(11) Uani 1 1 d .
C3 C 0.1823(3) 0.7236(6) 0.4041(3) 0.0492(16) Uani 1 1 d .
C4 C 0.1946(3) 0.7398(6) 0.3503(3) 0.0453(14) Uani 1 1 d .
N5 N 0.1365(3) 0.6568(5) 0.32350(19) 0.0387(11) Uani 1 1 d .
C6 C 0.2253(4) 0.7860(7) 0.4524(3) 0.071(2) Uani 1 1 d .
H6A H 0.2692 0.8496 0.4398 0.107 Uiso 1 1 calc R
H6B H 0.2474 0.7054 0.4747 0.107 Uiso 1 1 calc R
H6C H 0.1877 0.8439 0.4747 0.107 Uiso 1 1 calc R
C7 C 0.2547(4) 0.8332(7) 0.3189(4) 0.074(2) Uani 1 1 d .
H7A H 0.2911 0.8818 0.3448 0.111 Uiso 1 1 calc R
H7B H 0.2259 0.9080 0.2974 0.111 Uiso 1 1 calc R
H7C H 0.2858 0.7700 0.2940 0.111 Uiso 1 1 calc R
C8 C 0.0822(3) 0.5803(7) 0.4612(2) 0.0563(17) Uani 1 1 d .
H8A H 0.0481 0.4935 0.4552 0.084 Uiso 1 1 calc R
H8B H 0.0496 0.6608 0.4763 0.084 Uiso 1 1 calc R
H8C H 0.1252 0.5554 0.4871 0.084 Uiso 1 1 calc R
C9 C 0.1279(4) 0.6468(7) 0.2636(2) 0.0600(17) Uani 1 1 d .
H9A H 0.0961 0.5593 0.2542 0.090 Uiso 1 1 calc R
H9B H 0.1812 0.6392 0.2467 0.090 Uiso 1 1 calc R
H9C H 0.1006 0.7353 0.2498 0.090 Uiso 1 1 calc R
O10 O -0.0730(2) 0.5095(5) 0.38841(17) 0.0515(11) Uani 1 1 d .
C11 C -0.1386(3) 0.5985(6) 0.3698(3) 0.0485(15) Uani 1 1 d .
C12 C -0.1818(5) 0.6526(10) 0.4202(3) 0.100(3) Uani 1 1 d .
H12A H -0.1952 0.5686 0.4438 0.150 Uiso 1 1 calc R
H12B H -0.2314 0.7033 0.4092 0.150 Uiso 1 1 calc R
H12C H -0.1471 0.7213 0.4403 0.150 Uiso 1 1 calc R
C13 C -0.1969(4) 0.5046(8) 0.3367(4) 0.108(3) Uani 1 1 d .
H13A H -0.1720 0.4774 0.3016 0.162 Uiso 1 1 calc R
H13B H -0.2462 0.5608 0.3298 0.162 Uiso 1 1 calc R
H13C H -0.2100 0.4150 0.3574 0.162 Uiso 1 1 calc R
C14 C -0.1099(5) 0.7242(7) 0.3348(3) 0.087(3) Uani 1 1 d .
H14A H -0.0594 0.7629 0.3498 0.130 Uiso 1 1 calc R
H14B H -0.1505 0.8026 0.3346 0.130 Uiso 1 1 calc R
H14C H -0.1009 0.6893 0.2972 0.130 Uiso 1 1 calc R
O15 O 0.0471(2) 0.3054(4) 0.38956(16) 0.0497(10) Uani 1 1 d .
C16 C 0.0244(3) 0.1530(6) 0.3920(3) 0.0467(15) Uani 1 1 d .
C17 C 0.0638(4) 0.0911(7) 0.4442(3) 0.080(2) Uani 1 1 d .
H17A H 0.1224 0.1012 0.4414 0.120 Uiso 1 1 calc R
H17B H 0.0498 -0.0134 0.4481 0.120 Uiso 1 1 calc R
H17C H 0.0444 0.1459 0.4762 0.120 Uiso 1 1 calc R
C18 C -0.0653(3) 0.1368(7) 0.3947(3) 0.0557(17) Uani 1 1 d .
H18A H -0.0861 0.1942 0.4258 0.084 Uiso 1 1 calc R
H18B H -0.0792 0.0325 0.3997 0.084 Uiso 1 1 calc R
H18C H -0.0893 0.1732 0.3605 0.084 Uiso 1 1 calc R
C19 C 0.0580(4) 0.0700(7) 0.3414(3) 0.066(2) Uani 1 1 d .
H19A H 0.0368 0.1150 0.3078 0.100 Uiso 1 1 calc R
H19B H 0.0416 -0.0338 0.3431 0.100 Uiso 1 1 calc R
H19C H 0.1168 0.0762 0.3414 0.100 Uiso 1 1 calc R

loop_
_atom_site_aniso_label
_atom_site_aniso_U_11
_atom_site_aniso_U_22
_atom_site_aniso_U_33
_atom_site_aniso_U_23
_atom_site_aniso_U_13
_atom_site_aniso_U_12
Ge 0.0392(4) 0.0414(4) 0.0465(5) -0.0026(3) -0.0049(3) -0.0030(2)
C1 0.036(3) 0.035(3) 0.042(3) -0.002(3) 0.001(3) -0.001(2)
N2 0.042(3) 0.039(2) 0.040(3) 0.001(2) 0.001(2) 0.006(2)
C3 0.030(3) 0.045(3) 0.072(5) -0.005(3) -0.010(3) 0.000(2)
C4 0.034(3) 0.037(3) 0.065(4) 0.006(3) 0.001(3) 0.002(2)
N5 0.036(2) 0.041(3) 0.039(3) 0.004(2) -0.003(2) 0.000(2)
C6 0.063(4) 0.067(4) 0.084(6) -0.025(4) -0.030(4) -0.002(3)
C7 0.057(4) 0.052(4) 0.112(6) 0.018(4) 0.008(4) -0.014(3)
C8 0.057(4) 0.070(4) 0.042(4) 0.002(3) -0.002(3) 0.002(3)
C9 0.066(4) 0.069(4) 0.044(4) 0.009(3) 0.009(3) 0.010(3)
O10 0.035(2) 0.061(3) 0.058(3) 0.008(2) -0.0043(18) 0.0055(19)
C11 0.046(3) 0.048(3) 0.052(4) 0.002(3) -0.005(3) 0.006(3)
C12 0.079(5) 0.153(8) 0.068(5) 0.005(5) 0.011(4) 0.060(6)
C13 0.059(5) 0.083(6) 0.182(11) -0.004(6) -0.052(6) 0.004(4)
C14 0.096(6) 0.057(4) 0.107(7) 0.030(4) 0.042(5) 0.026(4)
O15 0.044(2) 0.036(2) 0.068(3) 0.0045(19) -0.010(2) -0.0042(17)
C16 0.047(3) 0.032(3) 0.062(4) 0.009(3) -0.004(3) -0.007(3)
C17 0.085(5) 0.060(4) 0.095(6) 0.023(4) -0.031(5) -0.012(3)
C18 0.057(4) 0.038(3) 0.072(5) -0.003(3) 0.010(3) -0.007(3)
C19 0.060(4) 0.045(4) 0.094(6) -0.002(4) 0.007(4) 0.003(3)

loop_
_atom_type_symbol
_atom_type_description
_atom_type_scat_dispersion_real
_atom_type_scat_dispersion_imag
_atom_type_scat_source
C C 0.0033 0.0016 'International Tables Vol C Tables 4.2.6.8 and 6.1.1.4'
H H 0.0000 0.0000 'International Tables Vol C Tables 4.2.6.8 and 6.1.1.4'
Ge Ge 0.1547 1.8001 'International Tables Vol C Tables 4.2.6.8 and 6.1.1.4'
N N 0.0061 0.0033 'International Tables Vol C Tables 4.2.6.8 and 6.1.1.4'
O O 0.0106 0.0060 'International Tables Vol C Tables 4.2.6.8 and 6.1.1.4'

loop_
_geom_angle_atom_site_label_1
_geom_angle_atom_site_label_2
_geom_angle_atom_site_label_3
_geom_angle
O15 Ge O10 94.60(18)
O15 Ge C1 87.34(18)
O10 Ge C1 93.27(19)
N5 C1 N2 105.4(4)
N5 C1 Ge 125.2(4)
N2 C1 Ge 129.3(4)
C1 N2 C3 110.8(5)
C1 N2 C8 124.8(5)
C3 N2 C8 124.4(5)
C4 C3 N2 105.8(5)
C4 C3 C6 131.3(6)
N2 C3 C6 122.8(6)
C3 C4 N5 107.1(5)
C3 C4 C7 131.2(6)
N5 C4 C7 121.6(6)
C1 N5 C4 110.8(5)
C1 N5 C9 124.5(5)
C4 N5 C9 124.6(5)
C3 C6 H6A 109.5
C3 C6 H6B 109.5
H6A C6 H6B 109.5
C3 C6 H6C 109.5
H6A C6 H6C 109.5
H6B C6 H6C 109.5
C4 C7 H7A 109.5
C4 C7 H7B 109.5
H7A C7 H7B 109.5
C4 C7 H7C 109.5
H7A C7 H7C 109.5
H7B C7 H7C 109.5
N2 C8 H8A 109.5
N2 C8 H8B 109.5
H8A C8 H8B 109.5
N2 C8 H8C 109.5
H8A C8 H8C 109.5
H8B C8 H8C 109.5
N5 C9 H9A 109.5
N5 C9 H9B 109.5
H9A C9 H9B 109.5
N5 C9 H9C 109.5
H9A C9 H9C 109.5
H9B C9 H9C 109.5
C11 O10 Ge 120.9(4)
O10 C11 C14 111.3(5)
O10 C11 C12 106.9(5)
C14 C11 C12 111.6(6)
O10 C11 C13 109.8(5)
C14 C11 C13 109.1(6)
C12 C11 C13 108.1(6)
C11 C12 H12A 109.5
C11 C12 H12B 109.5
H12A C12 H12B 109.5
C11 C12 H12C 109.5
H12A C12 H12C 109.5
H12B C12 H12C 109.5
C11 C13 H13A 109.5
C11 C13 H13B 109.5
H13A C13 H13B 109.5
C11 C13 H13C 109.5
H13A C13 H13C 109.5
H13B C13 H13C 109.5
C11 C14 H14A 109.5
C11 C14 H14B 109.5
H14A C14 H14B 109.5
C11 C14 H14C 109.5
H14A C14 H14C 109.5
H14B C14 H14C 109.5
C16 O15 Ge 120.6(3)
O15 C16 C18 110.9(5)
O15 C16 C17 105.9(5)
C18 C16 C17 110.5(5)
O15 C16 C19 110.0(5)
C18 C16 C19 110.3(5)
C17 C16 C19 109.1(6)
C16 C17 H17A 109.5
C16 C17 H17B 109.5
H17A C17 H17B 109.5
C16 C17 H17C 109.5
H17A C17 H17C 109.5
H17B C17 H17C 109.5
C16 C18 H18A 109.5
C16 C18 H18B 109.5
H18A C18 H18B 109.5
C16 C18 H18C 109.5
H18A C18 H18C 109.5
H18B C18 H18C 109.5
C16 C19 H19A 109.5
C16 C19 H19B 109.5
H19A C19 H19B 109.5
C16 C19 H19C 109.5
H19A C19 H19C 109.5
H19B C19 H19C 109.5

loop_
_geom_bond_atom_site_label_1
_geom_bond_atom_site_label_2
_geom_bond_distance
Ge O15 1.847(4)
Ge O10 1.857(4)
Ge C1 2.110(5)
C1 N5 1.330(7)
C1 N2 1.340(7)
N2 C3 1.398(7)
N2 C8 1.458(7)
C3 C4 1.333(8)
C3 C6 1.488(8)
C4 N5 1.388(7)
C4 C7 1.515(8)
N5 C9 1.468(7)
C6 H6A 0.9800
C6 H6B 0.9800
C6 H6C 0.9800
C7 H7A 0.9800
C7 H7B 0.9800
C7 H7C 0.9800
C8 H8A 0.9800
C8 H8B 0.9800
C8 H8C 0.9800
C9 H9A 0.9800
C9 H9B 0.9800
C9 H9C 0.9800
O10 C11 1.430(7)
C11 C14 1.500(8)
C11 C12 1.502(9)
C11 C13 1.520(9)
C12 H12A 0.9800
C12 H12B 0.9800
C12 H12C 0.9800
C13 H13A 0.9800
C13 H13B 0.9800
C13 H13C 0.9800
C14 H14A 0.9800
C14 H14B 0.9800
C14 H14C 0.9800
O15 C16 1.432(6)
C16 C18 1.501(8)
C16 C17 1.535(8)
C16 C19 1.545(8)
C17 H17A 0.9800
C17 H17B 0.9800
C17 H17C 0.9800
C18 H18A 0.9800
C18 H18B 0.9800
C18 H18C 0.9800
C19 H19A 0.9800
C19 H19B 0.9800
C19 H19C 0.9800
